data_7115032
loop_
_publ_author_name
'Lin, Ken-Ching'
'Liao, Chun-Chen'

_publ_section_title
;
 The hetero Diels--Alder reactions of masked o-benzoquinones with nitroso
 compounds
;
_journal_issue 17
_journal_name_full 'Chemical Communications'
_journal_page_first 1624
_journal_paper_doi 10.1039/b103649c
_journal_year 2001
_chemical_formula_sum 'C13 H19 N O6'
_chemical_formula_weight 285.29
_chemical_name_systematic
; 
? 
;
_space_group_IT_number 14
_symmetry_space_group_name_Hall '-P 2yn'
_symmetry_space_group_name_H-M 'P 1 21/n 1'
_atom_sites_solution_hydrogens geom
_atom_sites_solution_primary direct
_atom_sites_solution_secondary difmap
_audit_creation_method SHELXL
_cell_angle_alpha 90.00
_cell_angle_beta 100.71(2)
_cell_angle_gamma 90.00
_cell_formula_units_Z 4
_cell_length_a 12.035(2)
_cell_length_b 6.288(2)
_cell_length_c 19.541(4)
_cell_measurement_temperature 295(2)
_cell_volume 1453.0(6)
_computing_structure_refinement 'SHELXL-93 (Sheldrick, 1993)'
_computing_structure_solution 'SHELXS-86 (Sheldrick, 1990)'
_diffrn_ambient_temperature 295(2)
_diffrn_radiation_monochromator graphite
_diffrn_radiation_source 'fine-focus sealed tube'
_diffrn_radiation_type MoK\a
_diffrn_radiation_wavelength 0.71073
_diffrn_reflns_av_R_equivalents 0.0000
_diffrn_reflns_av_sigmaI/netI 0.0173
_diffrn_reflns_limit_h_max 15
_diffrn_reflns_limit_h_min -15
_diffrn_reflns_limit_k_max 8
_diffrn_reflns_limit_k_min 0
_diffrn_reflns_limit_l_max 25
_diffrn_reflns_limit_l_min 0
_diffrn_reflns_number 3344
_diffrn_reflns_theta_max 27.50
_diffrn_reflns_theta_min 1.85
_exptl_absorpt_coefficient_mu 0.103
_exptl_crystal_density_diffrn 1.304
_exptl_crystal_F_000 608
_refine_diff_density_max 0.261
_refine_diff_density_min -0.164
_refine_diff_density_rms 0.038
_refine_ls_extinction_coef 0.0068(18)
_refine_ls_extinction_expression Fc^*^=kFc[1+0.001xFc^2^\l^3^/sin(2\q)]^-1/4^
_refine_ls_extinction_method SHELXL
_refine_ls_goodness_of_fit_all 1.134
_refine_ls_goodness_of_fit_obs 1.264
_refine_ls_matrix_type full
_refine_ls_number_parameters 182
_refine_ls_number_reflns 3340
_refine_ls_number_restraints 0
_refine_ls_restrained_S_all 1.135
_refine_ls_restrained_S_obs 1.264
_refine_ls_R_factor_all 0.0617
_refine_ls_R_factor_obs 0.0418
_refine_ls_shift/esd_max 0.001
_refine_ls_shift/esd_mean 0.000
_refine_ls_structure_factor_coef Fsqd
_refine_ls_weighting_details 'w=1/[\s^2^(Fo^2^)+(0.0681P)^2^+0.1571P] where P=(Fo^2^+2Fc^2^)/3'
_refine_ls_weighting_scheme calc
_refine_ls_wR_factor_all 0.1348
_refine_ls_wR_factor_obs 0.1249
_reflns_number_observed 2361
_reflns_number_total 3344
_reflns_observed_criterion >2sigma(I)
_cod_data_source_file b103649c.txt
_cod_data_source_block ic7242
_cod_depositor_comments
;
The following automatic conversions were performed:

'_refine_ls_weighting_scheme' value 'calc
w=1/[\s^2^(Fo^2^)+(0.0681P)^2^+0.1571P] where P=(Fo^2^+2Fc^2^)/3' was
changed to 'calc'. New tag '_refine_ls_weighting_details' was
created. The value of the new tag was set to
'w=1/[\s^2^(Fo^2^)+(0.0681P)^2^+0.1571P] where P=(Fo^2^+2Fc^2^)/3'.

Automatic conversion script
Id: cif_fix_values 3143 2015-03-26 13:38:13Z robertas 
;
_cod_database_code 7115032

loop_
_symmetry_equiv_pos_as_xyz
'x, y, z'
'-x+1/2, y+1/2, -z+1/2'
'-x, -y, -z'
'x-1/2, -y-1/2, z-1/2'

loop_
_atom_site_aniso_label
_atom_site_aniso_U_11
_atom_site_aniso_U_22
_atom_site_aniso_U_33
_atom_site_aniso_U_23
_atom_site_aniso_U_13
_atom_site_aniso_U_12
O1 0.0385(6) 0.0892(10) 0.0625(8) 0.0117(7) 0.0115(5) 0.0082(6)
O2 0.0416(6) 0.0718(8) 0.0350(5) -0.0125(5) 0.0034(4) 0.0108(5)
O3 0.0505(7) 0.1378(14) 0.0447(7) -0.0192(8) 0.0029(5) 0.0324(8)
O4 0.0446(6) 0.0665(8) 0.0373(5) -0.0066(5) 0.0128(4) 0.0165(5)
O5 0.0532(6) 0.0351(6) 0.0466(6) -0.0003(5) 0.0127(5) -0.0022(4)
O6 0.0505(6) 0.0413(6) 0.0419(5) -0.0065(4) 0.0229(4) -0.0005(4)
N1 0.0377(6) 0.0569(8) 0.0310(6) -0.0065(5) 0.0072(5) 0.0070(6)
C1 0.0388(7) 0.0428(8) 0.0417(7) 0.0005(6) 0.0098(6) 0.0028(6)
C2 0.0429(8) 0.0606(10) 0.0359(7) 0.0074(7) 0.0100(6) 0.0105(7)
C3 0.0599(10) 0.0516(10) 0.0573(10) 0.0111(8) 0.0267(8) 0.0002(8)
C4 0.0502(9) 0.0515(9) 0.0501(9) -0.0076(7) 0.0225(7) -0.0106(7)
C5 0.0363(7) 0.0479(8) 0.0317(6) -0.0065(6) 0.0093(5) 0.0019(6)
C6 0.0397(7) 0.0350(7) 0.0357(7) -0.0017(6) 0.0136(5) 0.0018(6)
C7 0.0433(8) 0.0584(10) 0.0364(7) -0.0040(7) 0.0107(6) 0.0107(7)
C8 0.0487(9) 0.0591(10) 0.0454(8) -0.0030(7) 0.0195(7) 0.0185(8)
C9 0.118(2) 0.092(2) 0.083(2) 0.0257(14) 0.0475(14) 0.060(2)
C10 0.0841(14) 0.102(2) 0.0499(10) -0.0142(11) 0.0229(10) 0.0338(13)
C11 0.0682(14) 0.111(2) 0.135(2) -0.042(2) 0.052(2) -0.0129(14)
C12 0.0867(13) 0.0381(9) 0.0605(11) 0.0082(8) 0.0089(9) 0.0074(9)
C13 0.0644(11) 0.0620(11) 0.0666(11) -0.0101(9) 0.0399(9) 0.0023(9)

loop_
_atom_site_label
_atom_site_type_symbol
_atom_site_fract_x
_atom_site_fract_y
_atom_site_fract_z
_atom_site_U_iso_or_equiv
_atom_site_thermal_displace_type
_atom_site_occupancy
_atom_site_calc_flag
_atom_site_refinement_flags
O1 O 0.77171(9) 0.9555(2) 0.12644(7) 0.0631(4) Uani 1 d .
O2 O 1.00759(9) 0.8074(2) 0.07144(5) 0.0499(3) Uani 1 d .
O3 O 1.27422(11) 0.7254(3) 0.17354(7) 0.0784(5) Uani 1 d .
O4 O 1.19978(9) 0.6760(2) 0.05931(5) 0.0488(3) Uani 1 d .
O5 O 0.92230(9) 0.6662(2) 0.21254(6) 0.0445(3) Uani 1 d .
O6 O 0.94404(9) 1.0082(2) 0.25975(5) 0.0427(3) Uani 1 d .
N1 N 1.08751(10) 0.7659(2) 0.13410(6) 0.0418(3) Uani 1 d .
C1 C 0.87265(12) 0.9450(2) 0.13462(8) 0.0408(3) Uani 1 d .
C2 C 0.94188(13) 0.9987(3) 0.07930(8) 0.0461(4) Uani 1 d .
H2A H 0.89265(13) 1.0365(3) 0.03520(8) 0.055 Uiso 1 calc R
C3 C 1.0171(2) 1.1787(3) 0.10634(9) 0.0543(4) Uani 1 d .
H3A H 1.0168(2) 1.3088(3) 0.08371(9) 0.065 Uiso 1 calc R
C4 C 1.08468(14) 1.1342(3) 0.16607(9) 0.0489(4) Uani 1 d .
H4A H 1.13477(14) 1.2323(3) 0.19051(9) 0.059 Uiso 1 calc R
C5 C 1.07307(11) 0.9115(2) 0.19064(7) 0.0382(3) Uani 1 d .
H5A H 1.12863(11) 0.8819(2) 0.23297(7) 0.046 Uiso 1 calc R
C6 C 0.95144(11) 0.8765(2) 0.20302(7) 0.0359(3) Uani 1 d .
C7 C 1.19681(13) 0.7263(3) 0.12468(8) 0.0456(4) Uani 1 d .
C8 C 1.30457(13) 0.5870(3) 0.04066(8) 0.0497(4) Uani 1 d .
C9 C 1.3382(2) 0.3876(4) 0.08192(13) 0.0941(9) Uani 1 d .
H9A H 1.2773(2) 0.2868(4) 0.07307(13) 0.141 Uiso 1 calc R
H9B H 1.3546(2) 0.4213(4) 0.13068(13) 0.141 Uiso 1 calc R
H9C H 1.4041(2) 0.3275(4) 0.06832(13) 0.141 Uiso 1 calc R
C10 C 1.2667(2) 0.5366(4) -0.03531(10) 0.0772(7) Uani 1 d .
H10A H 1.2090(2) 0.4292(4) -0.04051(10) 0.116 Uiso 1 calc R
H10B H 1.3299(2) 0.4855(4) -0.05417(10) 0.116 Uiso 1 calc R
H10C H 1.2370(2) 0.6627(4) -0.05976(10) 0.116 Uiso 1 calc R
C11 C 1.3947(2) 0.7539(5) 0.0512(2) 0.1005(9) Uani 1 d .
H11A H 1.4171(2) 0.7829(5) 0.1001(2) 0.151 Uiso 1 calc R
H11B H 1.3659(2) 0.8816(5) 0.0274(2) 0.151 Uiso 1 calc R
H11C H 1.4588(2) 0.7044(5) 0.0330(2) 0.151 Uiso 1 calc R
C12 C 0.9909(2) 0.5591(3) 0.26968(10) 0.0624(5) Uani 1 d .
H12A H 0.9645(2) 0.4157(3) 0.27210(10) 0.094 Uiso 1 calc R
H12B H 0.9862(2) 0.6321(3) 0.31220(10) 0.094 Uiso 1 calc R
H12C H 1.0680(2) 0.5575(3) 0.26315(10) 0.094 Uiso 1 calc R
C13 C 0.8399(2) 1.0029(3) 0.28525(11) 0.0608(5) Uani 1 d .
H13A H 0.8444(2) 1.0988(3) 0.32391(11) 0.091 Uiso 1 calc R
H13B H 0.8265(2) 0.8612(3) 0.30011(11) 0.091 Uiso 1 calc R
H13C H 0.7789(2) 1.0452(3) 0.24883(11) 0.091 Uiso 1 calc R

loop_
_atom_type_symbol
_atom_type_description
_atom_type_scat_dispersion_real
_atom_type_scat_dispersion_imag
_atom_type_scat_source
C C 0.0033 0.0016 'International Tables Vol C Tables 4.2.6.8 and 6.1.1.4'
H H 0.0000 0.0000 'International Tables Vol C Tables 4.2.6.8 and 6.1.1.4'
N N 0.0061 0.0033 'International Tables Vol C Tables 4.2.6.8 and 6.1.1.4'
O O 0.0106 0.0060 'International Tables Vol C Tables 4.2.6.8 and 6.1.1.4'

loop_
_geom_angle_atom_site_label_1
_geom_angle_atom_site_label_2
_geom_angle_atom_site_label_3
_geom_angle
N1 O2 C2 110.48(10)
C7 O4 C8 120.22(12)
C6 O5 C12 115.46(12)
C6 O6 C13 116.76(12)
C7 N1 O2 115.00(11)
C7 N1 C5 117.39(12)
O2 N1 C5 112.00(11)
O1 C1 C2 124.72(14)
O1 C1 C6 125.00(14)
C2 C1 C6 110.28(12)
O2 C2 C3 111.01(13)
O2 C2 C1 105.70(13)
C3 C2 C1 107.14(13)
C4 C3 C2 112.8(2)
C3 C4 C5 113.75(15)
N1 C5 C4 108.09(12)
N1 C5 C6 106.11(11)
C4 C5 C6 109.37(12)
O5 C6 O6 113.72(11)
O5 C6 C5 115.27(11)
O6 C6 C5 104.00(11)
O5 C6 C1 104.52(11)
O6 C6 C1 113.58(12)
C5 C6 C1 105.75(11)
O3 C7 O4 127.52(14)
O3 C7 N1 120.66(14)
O4 C7 N1 111.60(13)
O4 C8 C11 109.2(2)
O4 C8 C10 101.91(13)
C11 C8 C10 111.3(2)
O4 C8 C9 109.76(14)
C11 C8 C9 113.3(2)
C10 C8 C9 110.8(2)

loop_
_geom_bond_atom_site_label_1
_geom_bond_atom_site_label_2
_geom_bond_distance
O1 C1 1.197(2)
O2 N1 1.433(2)
O2 C2 1.463(2)
O3 C7 1.204(2)
O4 C7 1.323(2)
O4 C8 1.486(2)
O5 C6 1.390(2)
O5 C12 1.428(2)
O6 C6 1.400(2)
O6 C13 1.433(2)
N1 C7 1.384(2)
N1 C5 1.470(2)
C1 C2 1.520(2)
C1 C6 1.549(2)
C2 C3 1.484(3)
C3 C4 1.322(3)
C4 C5 1.495(2)
C5 C6 1.543(2)
C8 C11 1.495(3)
C8 C10 1.504(3)
C8 C9 1.505(3)
